data_4307043
loop_
_publ_author_name
'Biing-Chiau Tzeng'
'Yung-Chi Huang'
'Bo-So Chen'
'Wan-Min Wu'
'Shih-Yang Lee'
'Gene-Hsiang Lee'
'Shie-Ming Peng'

_publ_section_title
;
Crystal-Engineering Studies of Coordination Polymers and a Molecular-Looped
Complex Containing Dipyridyl-Amide Ligands
;
_journal_name_full 'Inorganic Chemistry'
_journal_page_first 186
_journal_page_last 195
_journal_paper_doi 10.1021/ic061528t
_journal_volume 46
_journal_year 2007
_chemical_formula_sum 'C36 H40 Cd2 N8 O14'
_chemical_formula_weight 1033.56
_chemical_name_systematic
; 
 ? 
;
_space_group_IT_number 15
_symmetry_cell_setting monoclinic
_symmetry_space_group_name_Hall '-C 2yc'
_symmetry_space_group_name_H-M 'C 1 2/c 1'
_atom_sites_solution_hydrogens geom
_atom_sites_solution_primary direct
_atom_sites_solution_secondary difmap
_audit_creation_method SHELXL-97
_cell_angle_alpha 90.00
_cell_angle_beta 98.718(2)
_cell_angle_gamma 90.00
_cell_formula_units_Z 2
_cell_length_a 16.2445(15)
_cell_length_b 15.4718(14)
_cell_length_c 8.8337(8)
_cell_measurement_temperature 273(2)
_cell_volume 2194.5(3)
_computing_structure_refinement 'SHELXL-97 (Sheldrick, 1997)'
_computing_structure_solution 'SHELXS-97 (Sheldrick, 1990)'
_diffrn_ambient_temperature 273(2)
_diffrn_measured_fraction_theta_full 0.968
_diffrn_measured_fraction_theta_max 0.968
_diffrn_radiation_monochromator graphite
_diffrn_radiation_source 'fine-focus sealed tube'
_diffrn_radiation_type MoK\a
_diffrn_radiation_wavelength 0.71073
_diffrn_reflns_av_R_equivalents 0.0298
_diffrn_reflns_av_sigmaI/netI 0.0305
_diffrn_reflns_limit_h_max 21
_diffrn_reflns_limit_h_min -21
_diffrn_reflns_limit_k_max 20
_diffrn_reflns_limit_k_min -20
_diffrn_reflns_limit_l_max 11
_diffrn_reflns_limit_l_min -11
_diffrn_reflns_number 9611
_diffrn_reflns_theta_full 28.33
_diffrn_reflns_theta_max 28.33
_diffrn_reflns_theta_min 1.83
_exptl_absorpt_coefficient_mu 1.040
_exptl_crystal_density_diffrn 1.564
_exptl_crystal_density_method 'not measured'
_exptl_crystal_F_000 1040
_refine_diff_density_max 0.999
_refine_diff_density_min -0.661
_refine_diff_density_rms 0.089
_refine_ls_extinction_method none
_refine_ls_goodness_of_fit_ref 1.095
_refine_ls_hydrogen_treatment mixed
_refine_ls_matrix_type full
_refine_ls_number_parameters 138
_refine_ls_number_reflns 2640
_refine_ls_number_restraints 0
_refine_ls_restrained_S_all 1.095
_refine_ls_R_factor_all 0.0422
_refine_ls_R_factor_gt 0.0386
_refine_ls_shift/su_max 0.121
_refine_ls_shift/su_mean 0.009
_refine_ls_structure_factor_coef Fsqd
_refine_ls_weighting_details 'calc w=1/[\s^2^(Fo^2^)+(0.0540P)^2^+2.2503P] where P=(Fo^2^+2Fc^2^)/3'
_refine_ls_weighting_scheme calc
_refine_ls_wR_factor_gt 0.0967
_refine_ls_wR_factor_ref 0.0990
_reflns_number_gt 2464
_reflns_number_total 2640
_reflns_threshold_expression >2sigma(I)
_cod_data_source_file ic061528tsi20060812_104147.cif
_cod_data_source_block c2c
_cod_database_code 4307043

loop_
_symmetry_equiv_pos_as_xyz
'x, y, z'
'-x, y, -z+1/2'
'x+1/2, y+1/2, z'
'-x+1/2, y+1/2, -z+1/2'
'-x, -y, -z'
'x, -y, z-1/2'
'-x+1/2, -y+1/2, -z'
'x+1/2, -y+1/2, z-1/2'

loop_
_atom_site_label
_atom_site_type_symbol
_atom_site_fract_x
_atom_site_fract_y
_atom_site_fract_z
_atom_site_U_iso_or_equiv
_atom_site_adp_type
_atom_site_occupancy
_atom_site_symmetry_multiplicity
_atom_site_calc_flag
_atom_site_refinement_flags
_atom_site_disorder_assembly
_atom_site_disorder_group
Cd1 Cd 0.5000 0.129823(18) 0.2500 0.03040(12) Uani 1 2 d S . .
O1 O 0.08403(18) -0.05201(19) -0.0605(5) 0.0741(10) Uani 1 1 d . . .
O2 O 0.44625(18) 0.11616(16) 0.4986(3) 0.0487(6) Uani 1 1 d . . .
O3 O 0.46452(17) 0.24434(16) 0.4080(3) 0.0510(6) Uani 1 1 d . . .
O4 O 0.5000 -0.0186(2) 0.2500 0.0533(9) Uani 1 2 d S . .
N1 N 0.36294(17) 0.11995(18) 0.1206(3) 0.0409(6) Uani 1 1 d . . .
N2 N 0.05163(17) 0.0888(2) -0.0712(4) 0.0510(8) Uani 1 1 d . . .
H2A H 0.0189 0.1283 -0.0462 0.061 Uiso 1 1 calc R . .
C1 C 0.2955(3) 0.1388(4) 0.1785(6) 0.0789(18) Uani 1 1 d . . .
H1 H 0.3016 0.1551 0.2809 0.095 Uiso 1 1 calc R . .
C2 C 0.2162(3) 0.1362(4) 0.0973(6) 0.0825(19) Uani 1 1 d . . .
H2 H 0.1710 0.1507 0.1453 0.099 Uiso 1 1 calc R . .
C3 C 0.2038(2) 0.1125(2) -0.0519(4) 0.0425(8) Uani 1 1 d . . .
C4 C 0.2737(3) 0.0888(4) -0.1121(5) 0.0773(15) Uani 1 1 d . . .
H4 H 0.2689 0.0699 -0.2129 0.093 Uiso 1 1 calc R . .
C5 C 0.3507(2) 0.0931(4) -0.0230(5) 0.0764(15) Uani 1 1 d . . .
H5 H 0.3969 0.0762 -0.0665 0.092 Uiso 1 1 calc R . .
C6 C 0.1198(2) 0.1123(3) -0.1512(5) 0.0542(10) Uani 1 1 d . . .
H6A H 0.1092 0.1695 -0.1949 0.065 Uiso 1 1 calc R . .
H6B H 0.1213 0.0722 -0.2351 0.065 Uiso 1 1 calc R . .
C7 C 0.0391(2) 0.0073(3) -0.0363(5) 0.0522(10) Uani 1 1 d . . .
C8 C 0.4389(2) 0.1969(2) 0.5036(4) 0.0428(8) Uani 1 1 d . . .
C9 C 0.3954(4) 0.2357(4) 0.6256(6) 0.0873(18) Uani 1 1 d . . .
H9A H 0.4183 0.2918 0.6525 0.131 Uiso 1 1 calc R . .
H9B H 0.4031 0.1991 0.7143 0.131 Uiso 1 1 calc R . .
H9C H 0.3370 0.2410 0.5879 0.131 Uiso 1 1 calc R . .

loop_
_atom_site_aniso_label
_atom_site_aniso_U_11
_atom_site_aniso_U_22
_atom_site_aniso_U_33
_atom_site_aniso_U_23
_atom_site_aniso_U_13
_atom_site_aniso_U_12
Cd1 0.02651(17) 0.03253(18) 0.03069(18) 0.000 -0.00039(11) 0.000
O1 0.0473(16) 0.0518(16) 0.127(3) 0.0183(18) 0.0255(17) 0.0094(13)
O2 0.0598(16) 0.0443(14) 0.0418(14) 0.0025(10) 0.0078(12) 0.0040(11)
O3 0.0696(18) 0.0441(13) 0.0411(13) 0.0035(11) 0.0145(13) 0.0067(12)
O4 0.081(3) 0.0360(18) 0.0396(19) 0.000 -0.0009(18) 0.000
N1 0.0292(13) 0.0501(17) 0.0420(16) 0.0007(12) 0.0007(11) -0.0017(11)
N2 0.0276(14) 0.0497(18) 0.072(2) 0.0168(16) -0.0044(13) -0.0020(12)
C1 0.037(2) 0.145(5) 0.054(3) -0.045(3) 0.0021(18) 0.001(2)
C2 0.030(2) 0.143(5) 0.074(3) -0.051(3) 0.008(2) 0.004(2)
C3 0.0296(15) 0.0447(18) 0.050(2) 0.0121(15) -0.0046(14) -0.0059(13)
C4 0.039(2) 0.150(5) 0.041(2) -0.017(3) 0.0012(17) -0.005(3)
C5 0.0311(19) 0.148(5) 0.050(2) -0.020(3) 0.0064(17) 0.005(2)
C6 0.0308(17) 0.065(2) 0.062(2) 0.0212(19) -0.0095(16) -0.0030(16)
C7 0.0282(16) 0.050(2) 0.074(3) 0.0154(18) -0.0051(16) -0.0032(15)
C8 0.0473(19) 0.049(2) 0.0324(16) 0.0007(14) 0.0058(14) 0.0097(15)
C9 0.130(5) 0.076(3) 0.067(3) 0.006(3) 0.051(3) 0.031(3)

loop_
_atom_type_symbol
_atom_type_description
_atom_type_scat_dispersion_real
_atom_type_scat_dispersion_imag
_atom_type_scat_source
C C 0.0033 0.0016 'International Tables Vol C Tables 4.2.6.8 and 6.1.1.4'
H H 0.0000 0.0000 'International Tables Vol C Tables 4.2.6.8 and 6.1.1.4'
N N 0.0061 0.0033 'International Tables Vol C Tables 4.2.6.8 and 6.1.1.4'
O O 0.0106 0.0060 'International Tables Vol C Tables 4.2.6.8 and 6.1.1.4'
Cd Cd -0.8075 1.2024 'International Tables Vol C Tables 4.2.6.8 and 6.1.1.4'

loop_
_geom_angle_atom_site_label_1
_geom_angle_atom_site_label_2
_geom_angle_atom_site_label_3
_geom_angle
_geom_angle_site_symmetry_1
_geom_angle_site_symmetry_3
_geom_angle_publ_flag
O4 Cd1 N1 86.27(7) . . ?
O4 Cd1 N1 86.27(7) . 2_655 ?
N1 Cd1 N1 172.54(14) . 2_655 ?
O4 Cd1 O3 138.12(6) . . ?
N1 Cd1 O3 92.17(10) . . ?
N1 Cd1 O3 93.38(10) 2_655 . ?
O4 Cd1 O3 138.12(6) . 2_655 ?
N1 Cd1 O3 93.38(10) . 2_655 ?
N1 Cd1 O3 92.17(10) 2_655 2_655 ?
O3 Cd1 O3 83.77(12) . 2_655 ?
O4 Cd1 O2 85.14(6) . 2_655 ?
N1 Cd1 O2 89.91(10) . 2_655 ?
N1 Cd1 O2 89.46(10) 2_655 2_655 ?
O3 Cd1 O2 136.74(9) . 2_655 ?
O3 Cd1 O2 52.98(8) 2_655 2_655 ?
O4 Cd1 O2 85.14(6) . . ?
N1 Cd1 O2 89.46(10) . . ?
N1 Cd1 O2 89.91(10) 2_655 . ?
O3 Cd1 O2 52.98(8) . . ?
O3 Cd1 O2 136.74(9) 2_655 . ?
O2 Cd1 O2 170.27(11) 2_655 . ?
C8 O2 Cd1 89.7(2) . . ?
C8 O3 Cd1 95.4(2) . . ?
C1 N1 C5 115.6(3) . . ?
C1 N1 Cd1 125.6(3) . . ?
C5 N1 Cd1 118.8(2) . . ?
C7 N2 C6 120.7(4) . . ?
N1 C1 C2 124.2(4) . . ?
C3 C2 C1 120.4(4) . . ?
C2 C3 C4 116.0(3) . . ?
C2 C3 C6 123.8(4) . . ?
C4 C3 C6 120.2(4) . . ?
C3 C4 C5 120.0(4) . . ?
N1 C5 C4 123.8(4) . . ?
N2 C6 C3 114.1(3) . . ?
O1 C7 N2 124.2(4) . . ?
O1 C7 C7 121.7(4) . 5 ?
N2 C7 C7 114.0(4) . 5 ?
O3 C8 O2 121.5(3) . . ?
O3 C8 C9 119.7(4) . . ?
O2 C8 C9 118.7(4) . . ?

loop_
_geom_bond_atom_site_label_1
_geom_bond_atom_site_label_2
_geom_bond_distance
_geom_bond_site_symmetry_2
_geom_bond_publ_flag
Cd1 O4 2.296(3) . ?
Cd1 N1 2.349(3) . ?
Cd1 N1 2.349(3) 2_655 ?
Cd1 O3 2.380(3) . ?
Cd1 O3 2.380(3) 2_655 ?
Cd1 O2 2.492(3) 2_655 ?
Cd1 O2 2.492(3) . ?
O1 C7 1.212(5) . ?
O2 C8 1.256(4) . ?
O3 C8 1.237(4) . ?
N1 C1 1.310(5) . ?
N1 C5 1.321(5) . ?
N2 C7 1.321(5) . ?
N2 C6 1.448(5) . ?
C1 C2 1.376(6) . ?
C2 C3 1.353(6) . ?
C3 C4 1.375(6) . ?
C3 C6 1.505(5) . ?
C4 C5 1.375(5) . ?
C7 C7 1.523(8) 5 ?
C8 C9 1.501(5) . ?
